data_7208556
loop_
_publ_author_name
'Oh, Se Ye'
'Nickels, Christopher W.'
'Garcia, Felipe'
'Jones, William'
'Fri\<s\<ci\'c, Tomislav'

_publ_section_title
;
 Switching between halogen- and hydrogen-bonding in stoichiometric
 variations of a cocrystal of a phosphine oxide
;
_journal_issue 19
_journal_name_full CrystEngComm
_journal_page_first 6110
_journal_paper_doi 10.1039/c2ce25653c
_journal_volume 14
_journal_year 2012
_chemical_formula_moiety 'C6 F4 I2'
_chemical_formula_sum 'C6 F4 I2'
_chemical_formula_weight 401.86
_chemical_name_common 1,4-diiodotetrafluorobenzene
_chemical_name_systematic
;
1,4-diiodotetrafluorobenzene
;
_space_group_IT_number 14
_symmetry_cell_setting monoclinic
_symmetry_space_group_name_Hall '-P 2ybc'
_symmetry_space_group_name_H-M 'P 1 21/c 1'
_atom_sites_solution_primary direct
_atom_sites_solution_secondary difmap
_audit_creation_method SHELXL-97
_cell_angle_alpha 90.00
_cell_angle_beta 93.61(3)
_cell_angle_gamma 90.00
_cell_formula_units_Z 2
_cell_length_a 6.2187(3)
_cell_length_b 11.6168(7)
_cell_length_c 5.7876(5)
_cell_measurement_reflns_used 12663
_cell_measurement_temperature 180(2)
_cell_measurement_theta_max 30.03
_cell_measurement_theta_min 1.00
_cell_volume 417.27(5)
_computing_cell_refinement 'HKL Scalepack (Otwinowski & Minor 1997)'
_computing_data_collection 'Collect (Nonius B.V. 1998)'
_computing_data_reduction
;
HKL Denzo and Scalepack (Otwinowski & Minor 1997)
;
_computing_publication_material 'SHELXL-97 (Sheldrick 1997)'
_computing_structure_refinement 'SHELXL-97 (Sheldrick 1997)'
_computing_structure_solution 'SIR-92 (Altomare et al. 1994)'
_diffrn_ambient_temperature 180(2)
_diffrn_measured_fraction_theta_full 0.996
_diffrn_measured_fraction_theta_max 0.996
_diffrn_measurement_device_type 'Nonius Kappa CCD'
_diffrn_measurement_method 'Thin slice \w and \f scans'
_diffrn_radiation_source 'fine-focus sealed tube'
_diffrn_radiation_type MoK\a
_diffrn_radiation_wavelength 0.71073
_diffrn_reflns_av_R_equivalents 0.0468
_diffrn_reflns_av_sigmaI/netI 0.0339
_diffrn_reflns_limit_h_max 8
_diffrn_reflns_limit_h_min -8
_diffrn_reflns_limit_k_max 15
_diffrn_reflns_limit_k_min -16
_diffrn_reflns_limit_l_max 8
_diffrn_reflns_limit_l_min -8
_diffrn_reflns_number 4851
_diffrn_reflns_theta_full 30.00
_diffrn_reflns_theta_max 30.00
_diffrn_reflns_theta_min 3.72
_exptl_absorpt_coefficient_mu 7.542
_exptl_absorpt_correction_T_max 0.922
_exptl_absorpt_correction_T_min 0.642
_exptl_absorpt_correction_type multi-scan
_exptl_absorpt_process_details
;
multi-scan from symmetry-related measurements
Sortav (Blessing 1995)
;
_exptl_crystal_colour colourless
_exptl_crystal_density_diffrn 3.198
_exptl_crystal_density_method 'not measured'
_exptl_crystal_description prism
_exptl_crystal_F_000 356
_exptl_crystal_size_max 0.18
_exptl_crystal_size_mid 0.07
_exptl_crystal_size_min 0.02
_refine_diff_density_max 1.016
_refine_diff_density_min -1.595
_refine_diff_density_rms 0.191
_refine_ls_extinction_method none
_refine_ls_goodness_of_fit_ref 1.048
_refine_ls_hydrogen_treatment constr
_refine_ls_matrix_type full
_refine_ls_number_parameters 55
_refine_ls_number_reflns 1212
_refine_ls_number_restraints 0
_refine_ls_restrained_S_all 1.048
_refine_ls_R_factor_all 0.0393
_refine_ls_R_factor_gt 0.0313
_refine_ls_shift/su_max 0.001
_refine_ls_shift/su_mean 0.000
_refine_ls_structure_factor_coef Fsqd
_refine_ls_weighting_details 'calc w=1/[\s^2^(Fo^2^)+(0.0447P)^2^+0.5446P] where P=(Fo^2^+2Fc^2^)/3'
_refine_ls_weighting_scheme calc
_refine_ls_wR_factor_gt 0.0773
_refine_ls_wR_factor_ref 0.0830
_reflns_number_gt 1037
_reflns_number_total 1212
_reflns_threshold_expression >2sigma(I)
_cod_data_source_file c2ce25653c.txt
_cod_data_source_block tfib
_cod_original_cell_volume 417.28(5)
_cod_original_sg_symbol_H-M P21/c
_cod_database_code 7208556

loop_
_symmetry_equiv_pos_as_xyz
'x, y, z'
'-x, y+1/2, -z+1/2'
'-x, -y, -z'
'x, -y-1/2, z-1/2'

loop_
_atom_site_label
_atom_site_type_symbol
_atom_site_fract_x
_atom_site_fract_y
_atom_site_fract_z
_atom_site_U_iso_or_equiv
_atom_site_adp_type
_atom_site_occupancy
_atom_site_symmetry_multiplicity
_atom_site_calc_flag
I1 I 0.77869(4) 0.36607(2) 0.07136(4) 0.03307(13) Uani 1 1 d
F3 F 0.1230(4) 0.4072(2) 0.6249(4) 0.0342(5) Uani 1 1 d
F2 F 0.3367(4) 0.3054(2) 0.2966(5) 0.0364(6) Uani 1 1 d
C2 C 0.4211(6) 0.4011(4) 0.3970(7) 0.0281(7) Uani 1 1 d
C3 C 0.3094(6) 0.4542(4) 0.5649(6) 0.0266(7) Uani 1 1 d
C1 C 0.6128(6) 0.4452(3) 0.3287(6) 0.0263(7) Uani 1 1 d

loop_
_atom_site_aniso_label
_atom_site_aniso_U_11
_atom_site_aniso_U_22
_atom_site_aniso_U_33
_atom_site_aniso_U_23
_atom_site_aniso_U_13
_atom_site_aniso_U_12
I1 0.03294(18) 0.0368(2) 0.03028(18) -0.00145(9) 0.00853(12) 0.00216(10)
F3 0.0258(11) 0.0351(13) 0.0425(13) 0.0000(11) 0.0094(10) -0.0033(10)
F2 0.0326(13) 0.0334(14) 0.0432(13) -0.0092(10) 0.0030(10) -0.0048(10)
C2 0.0257(18) 0.0267(18) 0.0314(19) 0.0001(15) -0.0016(14) 0.0001(15)
C3 0.0206(16) 0.030(2) 0.0295(18) 0.0048(14) 0.0015(13) -0.0037(14)
C1 0.0249(17) 0.0265(18) 0.0278(17) 0.0013(14) 0.0046(13) 0.0042(14)

loop_
_atom_type_symbol
_atom_type_description
_atom_type_scat_dispersion_real
_atom_type_scat_dispersion_imag
_atom_type_scat_source
C C 0.0033 0.0016 'International Tables Vol C Tables 4.2.6.8 and 6.1.1.4'
F F 0.0171 0.0103 'International Tables Vol C Tables 4.2.6.8 and 6.1.1.4'
I I -0.4742 1.8119 'International Tables Vol C Tables 4.2.6.8 and 6.1.1.4'

loop_
_geom_angle_atom_site_label_1
_geom_angle_atom_site_label_2
_geom_angle_atom_site_label_3
_geom_angle
_geom_angle_site_symmetry_1
_geom_angle_site_symmetry_3
F2 C2 C3 118.4(4) . .
F2 C2 C1 120.3(4) . .
C3 C2 C1 121.3(4) . .
F3 C3 C2 118.8(4) . .
F3 C3 C1 120.4(3) . 3_666
C2 C3 C1 120.8(4) . 3_666
C2 C1 C3 117.9(4) . 3_666
C2 C1 I1 121.2(3) . .
C3 C1 I1 120.9(3) 3_666 .

loop_
_geom_bond_atom_site_label_1
_geom_bond_atom_site_label_2
_geom_bond_distance
_geom_bond_site_symmetry_2
I1 C1 2.079(4) .
F3 C3 1.346(4) .
F2 C2 1.345(5) .
C2 C3 1.375(6) .
C2 C1 1.379(5) .
C3 C1 1.393(6) 3_666
C1 C3 1.393(6) 3_666
